data_1546840
loop_
_publ_author_name
'Han, Xiao'
'Cheng, Qing'
'Meng, Xiangru'
'Shao, Zhichao'
'Ma, Ke'
'Wei, Donghui'
'Ding, Jie'
'Hou, Hongwei'

_publ_section_title
;
 Unique structural micro-adjustments in a new benzothiadiazole-derived Zn(
 <scp>ii</scp> ) metal organic framework via simple photochemical
 decarboxylation
;
_journal_issue 74
_journal_name_full 'Chemical Communications'
_journal_page_first 10314
_journal_page_last 10317
_journal_paper_doi 10.1039/C7CC06125K
_journal_volume 53
_journal_year 2017
_chemical_formula_sum 'C20.5 H14 N5.5 O9.5 S2 Zn2'
_chemical_formula_weight 684.23
_space_group_crystal_system tetragonal
_space_group_IT_number 96
_space_group_name_Hall 'P 4nw 2abw'
_space_group_name_H-M_alt 'P 43 21 2'
_symmetry_space_group_name_Hall 'P 4nw 2abw'
_symmetry_space_group_name_H-M 'P 43 21 2'
_atom_sites_solution_hydrogens geom
_audit_creation_method SHELXL-2014/7
_audit_update_record
;
2017-08-19 deposited with the CCDC.
2017-08-25 downloaded from the CCDC.
;
_cell_angle_alpha 90
_cell_angle_beta 90
_cell_angle_gamma 90
_cell_formula_units_Z 8
_cell_length_a 19.3938(1)
_cell_length_b 19.3938(1)
_cell_length_c 14.1496(1)
_cell_measurement_reflns_used 7092
_cell_measurement_temperature 119.99(10)
_cell_measurement_theta_max 72.8760
_cell_measurement_theta_min 3.8470
_cell_volume 5321.94(5)
_computing_structure_refinement 'SHELXL-2014/7 (Sheldrick, 2014)'
_diffrn_ambient_temperature 119.99(10)
_diffrn_measured_fraction_theta_full 0.997
_diffrn_measured_fraction_theta_max 0.978
_diffrn_measurement_device_type 'XtaLAB AFC12 (RINC): Kappa single'
_diffrn_radiation_type CuK\a
_diffrn_radiation_wavelength 1.54184
_diffrn_reflns_av_R_equivalents 0.0204
_diffrn_reflns_av_unetI/netI 0.0278
_diffrn_reflns_Laue_measured_fraction_full 0.997
_diffrn_reflns_Laue_measured_fraction_max 0.978
_diffrn_reflns_limit_h_max 24
_diffrn_reflns_limit_h_min -23
_diffrn_reflns_limit_k_max 22
_diffrn_reflns_limit_k_min -16
_diffrn_reflns_limit_l_max 16
_diffrn_reflns_limit_l_min -8
_diffrn_reflns_number 11489
_diffrn_reflns_point_group_measured_fraction_full 0.998
_diffrn_reflns_point_group_measured_fraction_max 0.980
_diffrn_reflns_theta_full 67.684
_diffrn_reflns_theta_max 73.196
_diffrn_reflns_theta_min 3.223
_exptl_absorpt_coefficient_mu 4.241
_exptl_absorpt_correction_type multi-scan
_exptl_crystal_colour ORANGE
_exptl_crystal_density_diffrn 1.708
_exptl_crystal_description BLOCK
_exptl_crystal_F_000 2748
_exptl_crystal_size_max 0.270
_exptl_crystal_size_mid 0.130
_exptl_crystal_size_min 0.100
_exptl_transmission_factor_max 0.654
_exptl_transmission_factor_min 0.542
_refine_diff_density_max 0.465
_refine_diff_density_min -0.443
_refine_diff_density_rms 0.051
_refine_ls_abs_structure_details
;
 Refined as an inversion twin.
;
_refine_ls_abs_structure_Flack 0.43(3)
_refine_ls_extinction_method none
_refine_ls_goodness_of_fit_ref 1.071
_refine_ls_hydrogen_treatment constr
_refine_ls_matrix_type full
_refine_ls_number_parameters 328
_refine_ls_number_reflns 5144
_refine_ls_number_restraints 30
_refine_ls_restrained_S_all 1.133
_refine_ls_R_factor_all 0.0298
_refine_ls_R_factor_gt 0.0286
_refine_ls_shift/su_max 0.001
_refine_ls_shift/su_mean 0.000
_refine_ls_structure_factor_coef Fsqd
_refine_ls_weighting_details 'w=1/[\s^2^(Fo^2^)+(0.0373P)^2^+2.2416P] where P=(Fo^2^+2Fc^2^)/3'
_refine_ls_weighting_scheme calc
_refine_ls_wR_factor_gt 0.0738
_refine_ls_wR_factor_ref 0.0745
_reflns_Friedel_coverage 0.752
_reflns_Friedel_fraction_full 1.000
_reflns_Friedel_fraction_max 0.983
_reflns_number_gt 4905
_reflns_number_total 5144
_reflns_threshold_expression 'I > 2\s(I)'
_cod_data_source_file c7cc06125k5.cif
_cod_data_source_block 1_SQ
_cod_depositor_comments
;
The following automatic conversions were performed:

'_exptl_absorpt_correction_type' value 'Multi-scan' changed to
'multi-scan' according to
/home/data/users/saulius/crontab/automatic-downloads/rss-feeds/RSC/lib/dictionaries/cif_core.dic
dictionary named 'cif_core.dic' version 2.4.2 from 2011-04-26.

Automatic conversion script
Id: cif_fix_values 4973 2017-02-22 13:04:09Z antanas 
;
_cod_original_cell_volume 5321.94(7)
_cod_original_formula_sum 'C20.50 H14 N5.50 O9.50 S2 Zn2'
_cod_database_code 1546840
_shelx_shelxl_version_number 2014/7
_shelx_space_group_comment
;
The symmetry employed for this shelxl refinement is uniquely defined
by the following loop, which should always be used as a source of
symmetry information in preference to the above space-group names.
They are only intended as comments.
;
_shelx_estimated_absorpt_t_min 0.394
_shelx_estimated_absorpt_t_max 0.676

loop_
_space_group_symop_operation_xyz
'x, y, z'
'-x, -y, z+1/2'
'-y+1/2, x+1/2, z+3/4'
'y+1/2, -x+1/2, z+1/4'
'-x+1/2, y+1/2, -z+3/4'
'x+1/2, -y+1/2, -z+1/4'
'y, x, -z'
'-y, -x, -z+1/2'

loop_
_atom_site_label
_atom_site_type_symbol
_atom_site_fract_x
_atom_site_fract_y
_atom_site_fract_z
_atom_site_U_iso_or_equiv
_atom_site_adp_type
_atom_site_occupancy
_atom_site_site_symmetry_order
_atom_site_calc_flag
_atom_site_refinement_flags_posn
_atom_site_refinement_flags_adp
_atom_site_refinement_flags_occupancy
_atom_site_disorder_assembly
_atom_site_disorder_group
Zn1 Zn 1.03626(2) 0.49317(2) 0.64236(3) 0.02178(12) Uani 1 1 d . . . . .
Zn2 Zn 0.46443(2) 0.53557(2) 0.2500 0.02328(15) Uani 1 2 d S T P . .
Zn3 Zn 0.49226(2) 0.49226(2) 0.5000 0.02312(15) Uani 1 2 d S T P A .
O1 O 0.93797(15) 0.4938(3) 0.6782(2) 0.0770(15) Uani 1 1 d . . . . .
O2 O 0.90326(15) 0.4694(2) 0.8209(2) 0.0608(11) Uani 1 1 d . . . . .
O4 O 0.56318(12) 0.47709(12) 0.60501(18) 0.0278(5) Uani 1 1 d . . . . .
O6 O 0.4871(2) 0.40356(13) 0.4295(2) 0.0464(8) Uani 1 1 d . . . . .
O7 O 0.4578(3) 0.11579(17) 0.0868(2) 0.0670(12) Uani 1 1 d . . . . .
O8 O 0.47211(12) 0.06289(12) 0.22108(16) 0.0248(5) Uani 1 1 d . . . . .
N1 N 0.7569(2) 0.4669(4) 0.8445(3) 0.0812(19) Uani 1 1 d . U . . .
N2 N 0.64292(17) 0.4649(3) 0.7692(2) 0.0636(14) Uani 1 1 d . . . . .
N3 N 0.5058(3) 0.25856(18) 0.4526(3) 0.0783(19) Uani 1 1 d . . . . .
N4 N 0.4989(2) 0.14398(17) 0.3785(3) 0.0492(10) Uani 1 1 d . . . . .
C1 C 0.89312(19) 0.4813(2) 0.7367(3) 0.0388(10) Uani 1 1 d . . . . .
C2 C 0.8211(2) 0.4800(3) 0.6977(3) 0.0545(14) Uani 1 1 d . . . . .
C3 C 0.8127(3) 0.4831(5) 0.6029(4) 0.089(2) Uani 1 1 d . U . . .
H3 H 0.8516 0.4865 0.5648 0.107 Uiso 1 1 calc R U . . .
C4 C 0.7459(3) 0.4815(5) 0.5588(4) 0.092(3) Uani 1 1 d . U . . .
H4 H 0.7436 0.4807 0.4931 0.110 Uiso 1 1 calc R U . . .
C5 C 0.6856(2) 0.4809(4) 0.6092(4) 0.0682(19) Uani 1 1 d . . . . .
C6 C 0.69352(19) 0.4735(2) 0.7077(3) 0.0358(9) Uani 1 1 d . . . . .
C7 C 0.76095(19) 0.4719(2) 0.7523(3) 0.0384(9) Uani 1 1 d . . . . .
C8 C 0.6183(2) 0.4850(3) 0.5587(3) 0.0534(14) Uani 1 1 d . . . . .
C9 C 0.4761(3) 0.3935(2) 0.3456(3) 0.0418(11) Uani 1 1 d . . . . .
C10 C 0.4731(3) 0.3210(2) 0.3084(3) 0.0487(12) Uani 1 1 d . . . . .
C11 C 0.4515(3) 0.3116(2) 0.2161(3) 0.0579(15) Uani 1 1 d . . . . .
H11 H 0.4398 0.3501 0.1803 0.069 Uiso 1 1 calc R U . . .
C12 C 0.4465(3) 0.2457(2) 0.1745(3) 0.0572(15) Uani 1 1 d . . . . .
H12 H 0.4297 0.2419 0.1132 0.069 Uiso 1 1 calc R U . . .
C13 C 0.4658(3) 0.1866(2) 0.2221(3) 0.0437(11) Uani 1 1 d . . . . .
C14 C 0.4840(2) 0.19435(19) 0.3183(3) 0.0352(9) Uani 1 1 d . . . . .
C15 C 0.4879(3) 0.2612(2) 0.3612(3) 0.0422(10) Uani 1 1 d . . . . .
C16 C 0.4648(3) 0.1190(2) 0.1724(3) 0.0400(10) Uani 1 1 d . . . . .
S1 S 0.6820(2) 0.4283(6) 0.8673(4) 0.077(2) Uani 0.419(10) 1 d . U P A 1
S2 S 0.5272(3) 0.1796(3) 0.4743(5) 0.0542(13) Uani 0.581(10) 1 d . . P A 1
O3 O 0.6161(5) 0.5130(7) 0.4814(8) 0.071(3) Uani 0.581(10) 1 d . U P A 1
O5 O 0.4879(5) 0.4392(3) 0.2783(4) 0.048(2) Uani 0.581(10) 1 d . . P A 1
S1' S 0.67505(11) 0.4761(4) 0.87244(19) 0.0561(14) Uani 0.581(10) 1 d . . P A 2
S2' S 0.4970(6) 0.1769(5) 0.4863(6) 0.068(3) Uani 0.419(10) 1 d . . P A 2
O3' O 0.6181(6) 0.4814(5) 0.4663(8) 0.031(2) Uani 0.419(10) 1 d . . P A 2
O5' O 0.4412(4) 0.4367(3) 0.2988(5) 0.0225(17) Uani 0.419(10) 1 d . . P A 2

loop_
_atom_site_aniso_label
_atom_site_aniso_U_11
_atom_site_aniso_U_22
_atom_site_aniso_U_33
_atom_site_aniso_U_23
_atom_site_aniso_U_13
_atom_site_aniso_U_12
Zn1 0.0202(2) 0.0233(2) 0.0218(2) 0.00351(17) 0.00079(17) -0.00067(16)
Zn2 0.02028(19) 0.02028(19) 0.0293(3) -0.00150(19) -0.00150(19) 0.0005(2)
Zn3 0.02268(19) 0.02268(19) 0.0240(3) 0.00284(18) -0.00284(18) 0.0002(2)
O1 0.0196(14) 0.177(5) 0.0341(17) 0.035(2) 0.0011(12) -0.009(2)
O2 0.0239(14) 0.129(3) 0.0298(16) 0.0211(19) 0.0026(12) 0.0024(18)
O4 0.0179(11) 0.0311(13) 0.0343(14) 0.0053(11) -0.0018(10) 0.0012(10)
O6 0.086(3) 0.0221(13) 0.0307(15) 0.0003(11) -0.0018(16) -0.0051(15)
O7 0.145(4) 0.0355(17) 0.0206(16) -0.0030(12) -0.011(2) -0.005(2)
O8 0.0291(12) 0.0216(11) 0.0236(12) -0.0026(9) -0.0028(10) -0.0009(9)
N1 0.0267(19) 0.188(6) 0.0289(19) 0.002(3) -0.0040(16) -0.024(3)
N2 0.0192(16) 0.147(5) 0.0243(18) -0.006(2) -0.0008(14) -0.022(2)
N3 0.181(6) 0.0213(17) 0.032(2) -0.0026(15) -0.031(3) 0.005(3)
N4 0.098(3) 0.0207(15) 0.0291(18) -0.0010(14) -0.018(2) 0.0021(19)
C1 0.0218(17) 0.063(3) 0.032(2) 0.0110(19) 0.0066(16) 0.0019(17)
C2 0.023(2) 0.102(4) 0.038(2) 0.023(3) 0.0034(18) 0.001(2)
C3 0.034(3) 0.186(7) 0.048(3) 0.030(4) 0.000(2) -0.014(4)
C4 0.038(3) 0.186(8) 0.051(3) 0.044(4) 0.001(2) -0.009(4)
C5 0.028(2) 0.128(5) 0.049(3) 0.045(3) -0.006(2) -0.005(3)
C6 0.0231(18) 0.053(3) 0.031(2) 0.0011(18) 0.0005(15) -0.0026(16)
C7 0.0207(16) 0.068(3) 0.0264(18) 0.003(2) 0.0011(16) -0.0078(17)
C8 0.026(2) 0.094(4) 0.040(2) 0.028(3) -0.0040(18) -0.006(2)
C9 0.065(3) 0.0231(19) 0.037(2) 0.0020(17) -0.001(2) 0.0057(18)
C10 0.087(4) 0.024(2) 0.036(2) -0.0017(17) -0.006(2) 0.005(2)
C11 0.112(5) 0.028(2) 0.033(2) 0.0046(18) -0.012(3) 0.006(2)
C12 0.105(5) 0.034(2) 0.033(2) 0.0001(19) -0.009(3) 0.000(3)
C13 0.077(3) 0.0269(19) 0.027(2) 0.0010(16) -0.008(2) -0.001(2)
C14 0.053(2) 0.0210(17) 0.032(2) -0.0002(15) -0.0058(18) 0.0042(17)
C15 0.074(3) 0.0237(18) 0.029(2) -0.0008(16) -0.009(2) 0.003(2)
C16 0.070(3) 0.0239(19) 0.026(2) 0.0008(15) -0.003(2) -0.003(2)
S1 0.0383(18) 0.155(7) 0.037(2) 0.031(3) -0.0089(15) -0.030(3)
S2 0.107(3) 0.0216(12) 0.034(2) -0.0019(13) -0.028(2) 0.002(2)
O3 0.035(3) 0.122(8) 0.055(5) 0.039(6) -0.003(3) -0.013(6)
O5 0.082(6) 0.028(2) 0.035(3) -0.001(2) -0.006(3) 0.011(3)
S1' 0.0156(8) 0.131(4) 0.0217(10) -0.0111(15) 0.0011(7) -0.0115(13)
S2' 0.163(8) 0.0203(16) 0.0216(19) -0.0004(12) -0.015(4) 0.004(4)
O3' 0.031(4) 0.040(5) 0.021(4) 0.008(4) -0.006(3) -0.003(4)
O5' 0.023(4) 0.014(3) 0.030(3) 0.003(2) 0.001(3) -0.006(2)

loop_
_atom_type_symbol
_atom_type_description
_atom_type_scat_dispersion_real
_atom_type_scat_dispersion_imag
_atom_type_scat_source
C C 0.0181 0.0091 'International Tables Vol C Tables 4.2.6.8 and 6.1.1.4'
H H 0.0000 0.0000 'International Tables Vol C Tables 4.2.6.8 and 6.1.1.4'
N N 0.0311 0.0180 'International Tables Vol C Tables 4.2.6.8 and 6.1.1.4'
O O 0.0492 0.0322 'International Tables Vol C Tables 4.2.6.8 and 6.1.1.4'
S S 0.3331 0.5567 'International Tables Vol C Tables 4.2.6.8 and 6.1.1.4'
Zn Zn -1.5491 0.6778 'International Tables Vol C Tables 4.2.6.8 and 6.1.1.4'

loop_
_geom_angle_atom_site_label_1
_geom_angle_atom_site_label_2
_geom_angle_atom_site_label_3
_geom_angle
_geom_angle_site_symmetry_1
_geom_angle_site_symmetry_3
O1 Zn1 O2 94.7(2) . 3_644
O1 Zn1 O8 90.15(11) . 7_656
O2 Zn1 O8 108.37(11) 3_644 7_656
O1 Zn1 O8 96.73(13) . 5_655
O2 Zn1 O8 99.71(11) 3_644 5_655
O8 Zn1 O8 150.43(9) 7_656 5_655
O1 Zn1 N4 172.36(17) . 7_656
O2 Zn1 N4 91.68(19) 3_644 7_656
O8 Zn1 N4 83.84(12) 7_656 7_656
O8 Zn1 N4 86.32(12) 5_655 7_656
O1 Zn1 O7 90.51(19) . 5_655
O2 Zn1 O7 156.99(11) 3_644 5_655
O8 Zn1 O7 93.99(10) 7_656 5_655
O8 Zn1 O7 57.37(9) 5_655 5_655
N4 Zn1 O7 85.23(18) 7_656 5_655
O5 Zn2 O5 66.5(6) . 8_665
O5' Zn2 O5' 120.4(4) 8_665 .
O5 Zn2 N2 165.6(3) . 7_556
O5 Zn2 N2 101.5(3) 8_665 7_556
O5' Zn2 N2 74.9(3) 8_665 7_556
O5' Zn2 N2 162.7(3) . 7_556
O5 Zn2 N2 101.5(3) . 2_664
O5 Zn2 N2 165.6(3) 8_665 2_664
O5' Zn2 N2 162.7(3) 8_665 2_664
O5' Zn2 N2 74.9(3) . 2_664
N2 Zn2 N2 91.4(3) 7_556 2_664
O5 Zn2 O4 98.31(17) . 2_664
O5 Zn2 O4 90.93(16) 8_665 2_664
O5' Zn2 O4 86.41(18) 8_665 2_664
O5' Zn2 O4 99.10(18) . 2_664
N2 Zn2 O4 89.48(12) 7_556 2_664
N2 Zn2 O4 82.81(12) 2_664 2_664
O5 Zn2 O4 90.92(16) . 7_556
O5 Zn2 O4 98.31(17) 8_665 7_556
O5' Zn2 O4 99.10(18) 8_665 7_556
O5' Zn2 O4 86.41(18) . 7_556
N2 Zn2 O4 82.81(12) 7_556 7_556
N2 Zn2 O4 89.48(12) 2_664 7_556
O4 Zn2 O4 168.97(13) 2_664 7_556
O6 Zn3 O6 99.4(2) . 7_556
O6 Zn3 O4 102.09(11) . 7_556
O6 Zn3 O4 105.89(12) 7_556 7_556
O6 Zn3 O4 105.89(12) . .
O6 Zn3 O4 102.09(11) 7_556 .
O4 Zn3 O4 136.12(14) 7_556 .
O6 Zn3 O3 97.9(3) . .
O6 Zn3 O3 155.4(3) 7_556 .
O4 Zn3 O3 87.3(3) 7_556 .
O4 Zn3 O3 56.1(3) . .
O6 Zn3 O3 155.4(3) . 7_556
O6 Zn3 O3 97.9(3) 7_556 7_556
O4 Zn3 O3 56.1(3) 7_556 7_556
O4 Zn3 O3 87.3(3) . 7_556
O3 Zn3 O3 71.9(6) . 7_556
O6 Zn3 C8 130.77(13) . 7_556
O6 Zn3 C8 99.30(19) 7_556 7_556
O4 Zn3 C8 28.76(12) 7_556 7_556
O4 Zn3 C8 113.95(13) . 7_556
O3 Zn3 C8 82.2(3) . 7_556
O3 Zn3 C8 27.9(3) 7_556 7_556
O6 Zn3 C8 99.30(19) . .
O6 Zn3 C8 130.77(13) 7_556 .
O4 Zn3 C8 113.95(13) 7_556 .
O4 Zn3 C8 28.76(12) . .
O3 Zn3 C8 27.9(3) . .
O3 Zn3 C8 82.2(3) 7_556 .
C8 Zn3 C8 101.9(3) 7_556 .
C1 O1 Zn1 149.2(3) . .
C1 O2 Zn1 129.3(3) . 4_565
C8 O4 Zn3 100.1(2) . .
C8 O4 Zn2 136.4(3) . 2_665
Zn3 O4 Zn2 123.08(11) . 2_665
C9 O6 Zn3 129.3(3) . .
C16 O7 Zn1 85.6(3) . 5_645
C16 O8 Zn1 137.5(2) . 7_546
C16 O8 Zn1 97.2(2) . 5_645
Zn1 O8 Zn1 125.08(11) 7_546 5_645
C7 N1 S1' 106.8(3) . .
C7 N1 S1 106.1(4) . .
C6 N2 S1' 107.1(3) . .
C6 N2 S1 104.7(3) . .
C6 N2 Zn2 130.7(3) . 2_665
S1' N2 Zn2 120.2(2) . 2_665
S1 N2 Zn2 122.4(2) . 2_665
C15 N3 S2 106.6(4) . .
C15 N3 S2' 106.6(4) . .
C14 N4 S2 107.3(4) . .
C14 N4 S2' 107.6(4) . .
C14 N4 Zn1 128.8(3) . 7_546
S2 N4 Zn1 123.8(3) . 7_546
S2' N4 Zn1 120.6(4) . 7_546
O1 C1 O2 125.3(4) . .
O1 C1 C2 114.6(4) . .
O2 C1 C2 120.1(4) . .
C3 C2 C7 116.8(4) . .
C3 C2 C1 118.4(4) . .
C7 C2 C1 124.8(4) . .
C2 C3 C4 122.6(5) . .
C2 C3 H3 118.7 . .
C4 C3 H3 118.7 . .
C5 C4 C3 122.9(5) . .
C5 C4 H4 118.6 . .
C3 C4 H4 118.6 . .
C4 C5 C6 115.0(4) . .
C4 C5 C8 119.9(5) . .
C6 C5 C8 125.1(4) . .
N2 C6 C5 125.7(4) . .
N2 C6 C7 112.3(3) . .
C5 C6 C7 122.0(4) . .
N1 C7 C2 127.2(4) . .
N1 C7 C6 112.4(4) . .
C2 C7 C6 120.3(4) . .
O3 C8 O4 119.2(6) . .
O4 C8 O3' 120.6(7) . .
O3 C8 C5 119.0(6) . .
O4 C8 C5 119.1(4) . .
O3' C8 C5 118.6(7) . .
O3 C8 Zn3 69.8(5) . .
O4 C8 Zn3 51.16(19) . .
O3' C8 Zn3 71.3(6) . .
C5 C8 Zn3 170.1(4) . .
O6 C9 O5' 119.7(5) . .
O6 C9 O5 124.3(4) . .
O6 C9 C10 119.8(4) . .
O5' C9 C10 114.5(5) . .
O5 C9 C10 112.5(4) . .
C11 C10 C15 117.0(4) . .
C11 C10 C9 117.8(4) . .
C15 C10 C9 125.2(4) . .
C10 C11 C12 122.2(4) . .
C10 C11 H11 118.9 . .
C12 C11 H11 118.9 . .
C13 C12 C11 122.0(4) . .
C13 C12 H12 119.0 . .
C11 C12 H12 119.0 . .
C12 C13 C14 116.7(4) . .
C12 C13 C16 119.8(4) . .
C14 C13 C16 123.5(4) . .
N4 C14 C13 126.4(4) . .
N4 C14 C15 112.5(3) . .
C13 C14 C15 121.1(4) . .
N3 C15 C10 126.6(4) . .
N3 C15 C14 112.8(3) . .
C10 C15 C14 120.6(4) . .
O7 C16 O8 119.8(4) . .
O7 C16 C13 121.1(4) . .
O8 C16 C13 119.2(3) . .
N1 S1 N2 92.4(3) . .
N3 S2 N4 99.1(4) . .
C8 O3 Zn3 82.3(5) . .
C9 O5 Zn2 138.2(5) . .
N2 S1' N1 98.1(2) . .
N4 S2' N3 95.8(5) . .
C9 O5' Zn2 131.8(5) . .

loop_
_geom_bond_atom_site_label_1
_geom_bond_atom_site_label_2
_geom_bond_distance
_geom_bond_site_symmetry_2
Zn1 O1 1.972(3) .
Zn1 O2 2.019(3) 3_644
Zn1 O8 2.041(2) 7_656
Zn1 O8 2.105(2) 5_655
Zn1 N4 2.113(3) 7_656
Zn1 O7 2.399(3) 5_655
Zn2 O5 1.964(5) .
Zn2 O5 1.964(5) 8_665
Zn2 O5' 2.087(6) 8_665
Zn2 O5' 2.087(6) .
Zn2 N2 2.100(3) 7_556
Zn2 N2 2.100(3) 2_664
Zn2 O4 2.134(3) 2_664
Zn2 O4 2.134(3) 7_556
Zn3 O6 1.991(3) .
Zn3 O6 1.991(3) 7_556
Zn3 O4 2.046(2) 7_556
Zn3 O4 2.046(2) .
Zn3 O3 2.449(10) .
Zn3 O3 2.449(10) 7_556
Zn3 C8 2.586(4) 7_556
Zn3 C8 2.586(4) .
O1 C1 1.225(5) .
O2 C1 1.230(5) .
O2 Zn1 2.019(3) 4_565
O4 C8 1.264(5) .
O4 Zn2 2.134(3) 2_665
O6 C9 1.221(5) .
O7 C16 1.221(5) .
O7 Zn1 2.399(3) 5_645
O8 C16 1.296(5) .
O8 Zn1 2.041(2) 7_546
O8 Zn1 2.105(2) 5_645
N1 C7 1.310(6) .
N1 S1' 1.646(5) .
N1 S1 1.667(6) .
N2 C6 1.322(5) .
N2 S1' 1.603(4) .
N2 S1 1.734(7) .
N2 Zn2 2.100(3) 2_665
N3 C15 1.341(5) .
N3 S2 1.616(8) .
N3 S2' 1.663(10) .
N4 C14 1.328(5) .
N4 S2 1.617(8) .
N4 S2' 1.654(10) .
N4 Zn1 2.113(3) 7_546
C1 C2 1.503(5) .
C2 C3 1.352(7) .
C2 C7 1.408(6) .
C3 C4 1.438(7) .
C3 H3 0.9300 .
C4 C5 1.369(7) .
C4 H4 0.9300 .
C5 C6 1.410(6) .
C5 C8 1.490(6) .
C6 C7 1.453(5) .
C8 O3 1.221(11) .
C8 O3' 1.309(13) .
C9 O5' 1.265(8) .
C9 O5 1.321(7) .
C9 C10 1.502(5) .
C10 C11 1.383(6) .
C10 C15 1.410(6) .
C11 C12 1.412(6) .
C11 H11 0.9300 .
C12 C13 1.380(6) .
C12 H12 0.9300 .
C13 C14 1.414(6) .
C13 C16 1.487(5) .
C14 C15 1.433(5) .

loop_
_geom_torsion_atom_site_label_1
_geom_torsion_atom_site_label_2
_geom_torsion_atom_site_label_3
_geom_torsion_atom_site_label_4
_geom_torsion
_geom_torsion_site_symmetry_1
Zn1 O1 C1 O2 15.2(13) .
Zn1 O1 C1 C2 -163.6(7) .
Zn1 O2 C1 O1 -1.4(9) 4_565
Zn1 O2 C1 C2 177.3(4) 4_565
O1 C1 C2 C3 8.6(9) .
O2 C1 C2 C3 -170.3(7) .
O1 C1 C2 C7 -175.0(6) .
O2 C1 C2 C7 6.1(9) .
C7 C2 C3 C4 2.7(13) .
C1 C2 C3 C4 179.4(7) .
C2 C3 C4 C5 4.2(15) .
C3 C4 C5 C6 -7.5(12) .
C3 C4 C5 C8 175.0(8) .
S1' N2 C6 C5 -167.5(6) .
S1 N2 C6 C5 158.8(7) .
Zn2 N2 C6 C5 -3.9(9) 2_665
S1' N2 C6 C7 14.8(6) .
S1 N2 C6 C7 -18.8(7) .
Zn2 N2 C6 C7 178.4(4) 2_665
C4 C5 C6 N2 -173.0(7) .
C8 C5 C6 N2 4.3(10) .
C4 C5 C6 C7 4.5(10) .
C8 C5 C6 C7 -178.2(6) .
S1' N1 C7 C2 167.4(6) .
S1 N1 C7 C2 -158.2(7) .
S1' N1 C7 C6 -8.1(7) .
S1 N1 C7 C6 26.3(8) .
C3 C2 C7 N1 179.3(7) .
C1 C2 C7 N1 2.8(10) .
C3 C2 C7 C6 -5.5(9) .
C1 C2 C7 C6 178.0(5) .
N2 C6 C7 N1 -4.3(7) .
C5 C6 C7 N1 177.9(6) .
N2 C6 C7 C2 179.8(5) .
C5 C6 C7 C2 2.0(8) .
Zn3 O4 C8 O3 16.7(10) .
Zn2 O4 C8 O3 -155.9(8) 2_665
Zn3 O4 C8 O3' -17.4(8) .
Zn2 O4 C8 O3' 170.0(5) 2_665
Zn3 O4 C8 C5 177.7(5) .
Zn2 O4 C8 C5 5.1(9) 2_665
Zn2 O4 C8 Zn3 -172.6(5) 2_665
C4 C5 C8 O3 -26.4(13) .
C6 C5 C8 O3 156.4(9) .
C4 C5 C8 O4 172.6(7) .
C6 C5 C8 O4 -4.6(10) .
C4 C5 C8 O3' 7.4(11) .
C6 C5 C8 O3' -169.8(7) .
Zn3 O6 C9 O5' -27.3(8) .
Zn3 O6 C9 O5 23.9(9) .
Zn3 O6 C9 C10 -178.6(4) .
O6 C9 C10 C11 171.4(6) .
O5' C9 C10 C11 18.7(8) .
O5 C9 C10 C11 -28.6(8) .
O6 C9 C10 C15 -5.9(9) .
O5' C9 C10 C15 -158.7(6) .
O5 C9 C10 C15 154.1(7) .
C15 C10 C11 C12 -2.2(10) .
C9 C10 C11 C12 -179.8(6) .
C10 C11 C12 C13 -2.9(10) .
C11 C12 C13 C14 6.4(9) .
C11 C12 C13 C16 -175.1(5) .
S2 N4 C14 C13 171.7(5) .
S2' N4 C14 C13 -165.7(6) .
Zn1 N4 C14 C13 -5.6(8) 7_546
S2 N4 C14 C15 -8.4(6) .
S2' N4 C14 C15 14.2(7) .
Zn1 N4 C14 C15 174.3(4) 7_546
C12 C13 C14 N4 174.6(5) .
C16 C13 C14 N4 -3.8(8) .
C12 C13 C14 C15 -5.3(8) .
C16 C13 C14 C15 176.4(5) .
S2 N3 C15 C10 -172.3(5) .
S2' N3 C15 C10 165.3(7) .
S2 N3 C15 C14 8.2(7) .
S2' N3 C15 C14 -14.1(8) .
C11 C10 C15 N3 -176.2(6) .
C9 C10 C15 N3 1.2(10) .
C11 C10 C15 C14 3.2(8) .
C9 C10 C15 C14 -179.4(5) .
N4 C14 C15 N3 0.1(7) .
C13 C14 C15 N3 180.0(5) .
N4 C14 C15 C10 -179.4(5) .
C13 C14 C15 C10 0.5(8) .
Zn1 O7 C16 O8 1.3(5) 5_645
Zn1 O7 C16 C13 -179.3(5) 5_645
Zn1 O8 C16 O7 173.6(4) 7_546
Zn1 O8 C16 O7 -1.5(6) 5_645
Zn1 O8 C16 C13 -5.9(7) 7_546
Zn1 O8 C16 C13 179.1(4) 5_645
C12 C13 C16 O7 11.6(9) .
C14 C13 C16 O7 -170.1(6) .
C12 C13 C16 O8 -169.0(5) .
C14 C13 C16 O8 9.4(8) .
C7 N1 S1 N2 -32.2(8) .
C6 N2 S1 N1 29.4(7) .
Zn2 N2 S1 N1 -166.0(4) 2_665
C15 N3 S2 N4 -11.8(6) .
C14 N4 S2 N3 12.0(6) .
Zn1 N4 S2 N3 -170.5(4) 7_546
O4 C8 O3 Zn3 -13.8(8) .
C5 C8 O3 Zn3 -174.8(6) .
O6 C9 O5 Zn2 -52.7(12) .
C10 C9 O5 Zn2 148.4(7) .
C6 N2 S1' N1 -17.5(6) .
Zn2 N2 S1' N1 176.9(4) 2_665
C7 N1 S1' N2 15.1(7) .
C14 N4 S2' N3 -19.7(7) .
Zn1 N4 S2' N3 178.2(4) 7_546
C15 N3 S2' N4 19.6(8) .
O6 C9 O5' Zn2 72.7(9) .
C10 C9 O5' Zn2 -134.5(5) .
